data_1510484
loop_
_publ_author_name
'Fornasini, M.L.'
'Merlo, F.'

_publ_section_title
;
 Ca7 Au3 and Ca5 Au4, two structures closely related to the Th7 Fe3 and
 Pu5 Rh4 types
;
_journal_name_full 'Journal of Solid State Chemistry'
_journal_page_first 65
_journal_page_last 70
_journal_paper_doi 10.1016/0022-4596(85)90351-2
_journal_volume 59
_journal_year 1985
_chemical_formula_sum 'Au3 Ca7'
_space_group_IT_number 61
_symmetry_space_group_name_Hall '-P 2ac 2ab'
_symmetry_space_group_name_H-M 'P b c a'
_cell_angle_alpha 90
_cell_angle_beta 90
_cell_angle_gamma 90
_cell_formula_units_Z 8
_cell_length_a 20.742
_cell_length_b 18.036
_cell_length_c 6.665
_cell_volume 2493.395
_citation_journal_id_ASTM JSSCBI
_cod_data_source_file gold_581.cif
_cod_data_source_block Au3Ca7
_cod_database_code 1510484

loop_
_symmetry_equiv_pos_as_xyz
x,y,z
-x+1/2,-y,z+1/2
x+1/2,-y+1/2,-z
-x,y+1/2,-z+1/2
-x,-y,-z
x-1/2,y,-z-1/2
-x-1/2,y-1/2,z
x,-y-1/2,z-1/2

loop_
_atom_site_label
_atom_site_type_symbol
_atom_site_fract_x
_atom_site_fract_y
_atom_site_fract_z
_atom_site_occupancy
_atom_site_U_iso_or_equiv
Ca2 Ca 0.0301 0.1873 0.948 1 0.0
Ca7 Ca 0.3727 0.0825 0.755 1 0.0
Au3 Au 0.481 0.1547 0.9722 1 0.0
Ca3 Ca 0.1246 0.1257 0.458 1 0.0
Ca5 Ca 0.2832 0.0219 0.266 1 0.0
Ca4 Ca 0.3733 0.2092 0.248 1 0.0
Ca1 Ca 0.2174 0.1839 0.96 1 0.0
Au1 Au 0.1195 0.0602 0.0306 1 0.0
Ca6 Ca 0.4724 0.021 0.251 1 0.0
Au2 Au 0.268 0.1596 0.5292 1 0.0
